data_7049619
loop_
_publ_author_name
'Guo, Zhiqiang'
'Xu, Yuan'
'Wu, Xiaoqin'
'Wei, Xuehong'
'Xi, Chanjuan'

_publ_section_title
;
 Potassium complexes containing bidentate pyrrole ligands: synthesis,
 structures, and catalytic activity for the cyclotrimerization of
 isocyanates.
;
_journal_issue 23
_journal_name_full 'Dalton transactions (Cambridge, England : 2003)'
_journal_page_first 8116
_journal_page_last 8121
_journal_paper_doi 10.1039/c9dt01246j
_journal_volume 48
_journal_year 2019
_chemical_formula_sum 'C13 H21 K N2 O'
_chemical_formula_weight 260.42
_space_group_crystal_system orthorhombic
_space_group_IT_number 62
_space_group_name_Hall '-P 2ac 2n'
_space_group_name_H-M_alt 'P n m a'
_symmetry_space_group_name_Hall '-P 2ac 2n'
_symmetry_space_group_name_H-M 'P n m a'
_atom_sites_solution_hydrogens mixed
_audit_creation_method SHELXL-2014/7
_audit_update_record
;
2019-01-08 deposited with the CCDC.    2019-04-08 downloaded from the CCDC.
;
_cell_angle_alpha 90
_cell_angle_beta 90
_cell_angle_gamma 90
_cell_formula_units_Z 4
_cell_length_a 12.2184(8)
_cell_length_b 7.5854(5)
_cell_length_c 15.6270(10)
_cell_measurement_reflns_used 3384
_cell_measurement_temperature 200(2)
_cell_measurement_theta_max 26.42
_cell_measurement_theta_min 2.98
_cell_volume 1448.33(16)
_computing_structure_refinement 'SHELXL-2014/7 (Sheldrick, 2014)'
_diffrn_ambient_temperature 200(2)
_diffrn_measured_fraction_theta_full 0.998
_diffrn_measured_fraction_theta_max 0.998
_diffrn_measurement_device_type 'Bruker APEX-II CCD'
_diffrn_radiation_type MoK\a
_diffrn_radiation_wavelength 0.71073
_diffrn_reflns_av_R_equivalents 0.0428
_diffrn_reflns_av_unetI/netI 0.0265
_diffrn_reflns_Laue_measured_fraction_full 0.998
_diffrn_reflns_Laue_measured_fraction_max 0.998
_diffrn_reflns_limit_h_max 14
_diffrn_reflns_limit_h_min -14
_diffrn_reflns_limit_k_max 6
_diffrn_reflns_limit_k_min -9
_diffrn_reflns_limit_l_max 18
_diffrn_reflns_limit_l_min -18
_diffrn_reflns_number 10514
_diffrn_reflns_point_group_measured_fraction_full 0.998
_diffrn_reflns_point_group_measured_fraction_max 0.998
_diffrn_reflns_theta_full 25.050
_diffrn_reflns_theta_max 25.050
_diffrn_reflns_theta_min 2.985
_exptl_absorpt_coefficient_mu 0.355
_exptl_absorpt_correction_T_max 0.746
_exptl_absorpt_correction_T_min 0.663
_exptl_absorpt_correction_type multi-scan
_exptl_crystal_colour colorless
_exptl_crystal_density_diffrn 1.194
_exptl_crystal_description block
_exptl_crystal_F_000 560
_exptl_crystal_size_max 0.300
_exptl_crystal_size_mid 0.300
_exptl_crystal_size_min 0.200
_refine_diff_density_max 0.936
_refine_diff_density_min -0.869
_refine_diff_density_rms 0.071
_refine_ls_extinction_method none
_refine_ls_goodness_of_fit_ref 1.054
_refine_ls_hydrogen_treatment mixed
_refine_ls_matrix_type full
_refine_ls_number_parameters 103
_refine_ls_number_reflns 1385
_refine_ls_number_restraints 8
_refine_ls_restrained_S_all 1.057
_refine_ls_R_factor_all 0.0863
_refine_ls_R_factor_gt 0.0654
_refine_ls_shift/su_max 0.000
_refine_ls_shift/su_mean 0.000
_refine_ls_structure_factor_coef Fsqd
_refine_ls_weighting_details 'w=1/[\s^2^(Fo^2^)+(0.0673P)^2^+3.8045P] where P=(Fo^2^+2Fc^2^)/3'
_refine_ls_weighting_scheme calc
_refine_ls_wR_factor_gt 0.1585
_refine_ls_wR_factor_ref 0.1720
_reflns_Friedel_coverage 0.000
_reflns_number_gt 1031
_reflns_number_total 1385
_reflns_threshold_expression 'I > 2\s(I)'
_cod_data_source_file c9dt01246j2.cif
_cod_data_source_block 161031b-62_a
_cod_depositor_comments 'Adding full bibliography for 7049619--7049620.cif.'
_cod_database_code 7049619
_shelx_shelxl_version_number 2014/7
_shelx_space_group_comment
;
The symmetry employed for this shelxl refinement is uniquely defined
by the following loop, which should always be used as a source of
symmetry information in preference to the above space-group names.
They are only intended as comments.
;
_shelx_estimated_absorpt_t_min 0.901
_shelx_estimated_absorpt_t_max 0.932
_exptl_absorpt_special_details sadabs

loop_
_space_group_symop_operation_xyz
'x, y, z'
'-x+1/2, -y, z+1/2'
'-x, y+1/2, -z'
'x+1/2, -y+1/2, -z+1/2'
'-x, -y, -z'
'x-1/2, y, -z-1/2'
'x, -y-1/2, z'
'-x-1/2, y-1/2, z-1/2'

loop_
_atom_site_label
_atom_site_type_symbol
_atom_site_fract_x
_atom_site_fract_y
_atom_site_fract_z
_atom_site_U_iso_or_equiv
_atom_site_adp_type
_atom_site_occupancy
_atom_site_site_symmetry_order
_atom_site_calc_flag
_atom_site_refinement_flags_posn
_atom_site_refinement_flags_adp
_atom_site_refinement_flags_occupancy
K1 K 0.5000 0.5000 0.5000 0.0310(4) Uani 1 2 d S . P
O1 O 0.3397(3) 0.2500 0.5462(2) 0.0414(10) Uani 1 2 d S T P
N2 N 0.5724(3) 0.2500 0.3722(2) 0.0281(10) Uani 1 2 d S T P
N1 N 0.6579(3) 0.2500 0.5476(3) 0.0330(10) Uani 1 2 d S T P
C5 C 0.6755(4) 0.2500 0.3897(3) 0.0273(11) Uani 1 2 d S T P
C6 C 0.5350(4) 0.2500 0.2822(3) 0.0357(13) Uani 1 2 d S T P
C4 C 0.7201(4) 0.2500 0.4743(3) 0.0276(11) Uani 1 2 d S T P
C1 C 0.7311(4) 0.2500 0.6123(3) 0.0382(13) Uani 1 2 d S T P
H1 H 0.7113 0.2500 0.6711 0.046 Uiso 1 2 calc R U P
C3 C 0.8320(4) 0.2500 0.4950(4) 0.0403(14) Uani 1 2 d S T P
H3 H 0.8916 0.2500 0.4560 0.048 Uiso 1 2 calc R U P
C13 C 0.2536(4) 0.2500 0.4834(4) 0.0452(15) Uani 1 2 d S T P
H13A H 0.2591 0.1440 0.4466 0.054 Uiso 0.5 1 calc R U P
H13B H 0.2591 0.3560 0.4466 0.054 Uiso 0.5 1 calc R U P
C2 C 0.8382(4) 0.2500 0.5834(4) 0.0449(15) Uani 1 2 d S T P
H2 H 0.9027 0.2500 0.6174 0.054 Uiso 1 2 calc R U P
C12 C 0.1461(5) 0.2500 0.5315(5) 0.0544(15) Uani 1 2 d S TU P
H12A H 0.1026 0.3562 0.5175 0.065 Uiso 0.5 1 calc R U P
H12B H 0.1026 0.1438 0.5175 0.065 Uiso 0.5 1 calc R U P
C7 C 0.4619(4) 0.0865(7) 0.2720(3) 0.0618(14) Uani 1 1 d . . .
H7A H 0.4348 0.0803 0.2131 0.093 Uiso 1 1 calc R U .
H7B H 0.5046 -0.0196 0.2849 0.093 Uiso 1 1 calc R U .
H7C H 0.3999 0.0947 0.3115 0.093 Uiso 1 1 calc R U .
C8 C 0.6225(6) 0.2500 0.2148(4) 0.082(3) Uani 1 2 d S T P
H8A H 0.5886 0.2500 0.1580 0.122 Uiso 1 2 calc R U P
H8B H 0.6681 0.3555 0.2212 0.122 Uiso 0.5 1 calc R U P
H8C H 0.6681 0.1445 0.2212 0.122 Uiso 0.5 1 calc R U P
C10 C 0.2914(6) 0.2500 0.6292(4) 0.069(2) Uani 1 2 d S TU P
H10A H 0.3152 0.1442 0.6613 0.082 Uiso 0.5 1 calc R U P
H10B H 0.3152 0.3558 0.6613 0.082 Uiso 0.5 1 calc R U P
C11 C 0.1778(6) 0.2500 0.6206(5) 0.0774(18) Uani 1 2 d S TU P
H11A H 0.1472 0.3556 0.6492 0.093 Uiso 0.5 1 calc R U P
H11B H 0.1472 0.1444 0.6492 0.093 Uiso 0.5 1 calc R U P
H5 H 0.737(4) 0.2500 0.345(4) 0.042(16) Uiso 1 2 d S . P

loop_
_atom_site_aniso_label
_atom_site_aniso_U_11
_atom_site_aniso_U_22
_atom_site_aniso_U_33
_atom_site_aniso_U_23
_atom_site_aniso_U_13
_atom_site_aniso_U_12
K1 0.0273(6) 0.0311(6) 0.0346(6) -0.0036(5) 0.0030(4) 0.0019(5)
O1 0.0260(19) 0.056(3) 0.042(2) 0.000 0.0007(16) 0.000
N2 0.026(2) 0.037(2) 0.022(2) 0.000 0.0011(16) 0.000
N1 0.028(2) 0.040(3) 0.031(2) 0.000 -0.0037(18) 0.000
C5 0.027(3) 0.025(3) 0.030(3) 0.000 0.006(2) 0.000
C6 0.035(3) 0.049(3) 0.023(3) 0.000 -0.003(2) 0.000
C4 0.023(2) 0.027(3) 0.033(3) 0.000 0.001(2) 0.000
C1 0.039(3) 0.045(3) 0.031(3) 0.000 -0.010(2) 0.000
C3 0.024(3) 0.050(4) 0.047(3) 0.000 -0.003(2) 0.000
C13 0.037(3) 0.063(4) 0.036(3) 0.000 -0.001(2) 0.000
C2 0.031(3) 0.056(4) 0.049(4) 0.000 -0.014(3) 0.000
C12 0.026(3) 0.061(4) 0.077(2) 0.000 0.006(3) 0.000
C7 0.074(3) 0.063(3) 0.048(3) -0.003(2) -0.022(2) -0.010(3)
C8 0.061(5) 0.154(9) 0.029(3) 0.000 0.005(3) 0.000
C10 0.0749(19) 0.100(6) 0.031(3) 0.000 0.003(3) 0.000
C11 0.0751(19) 0.081(2) 0.0763(19) 0.000 0.0003(10) 0.000

loop_
_atom_type_symbol
_atom_type_description
_atom_type_scat_dispersion_real
_atom_type_scat_dispersion_imag
_atom_type_scat_source
C C 0.0033 0.0016 'International Tables Vol C Tables 4.2.6.8 and 6.1.1.4'
H H 0.0000 0.0000 'International Tables Vol C Tables 4.2.6.8 and 6.1.1.4'
N N 0.0061 0.0033 'International Tables Vol C Tables 4.2.6.8 and 6.1.1.4'
O O 0.0106 0.0060 'International Tables Vol C Tables 4.2.6.8 and 6.1.1.4'
K K 0.2009 0.2494 'International Tables Vol C Tables 4.2.6.8 and 6.1.1.4'

loop_
_geom_angle_atom_site_label_1
_geom_angle_atom_site_label_2
_geom_angle_atom_site_label_3
_geom_angle
_geom_angle_site_symmetry_1
_geom_angle_site_symmetry_3
N1 K1 N1 180.0 5_666 .
N1 K1 O1 87.44(8) 5_666 5_666
N1 K1 O1 92.56(8) . 5_666
N1 K1 O1 92.56(8) 5_666 .
N1 K1 O1 87.44(8) . .
O1 K1 O1 180.0 5_666 .
N1 K1 N2 61.93(11) 5_666 5_666
N1 K1 N2 118.07(11) . 5_666
O1 K1 N2 87.06(8) 5_666 5_666
O1 K1 N2 92.94(8) . 5_666
N1 K1 N2 118.07(11) 5_666 .
N1 K1 N2 61.93(11) . .
O1 K1 N2 92.94(8) 5_666 .
O1 K1 N2 87.06(8) . .
N2 K1 N2 180.0 5_666 .
N1 K1 C4 24.16(12) 5_666 5_666
N1 K1 C4 155.84(12) . 5_666
O1 K1 C4 102.12(7) 5_666 5_666
O1 K1 C4 77.88(7) . 5_666
N2 K1 C4 45.02(11) 5_666 5_666
N2 K1 C4 134.98(11) . 5_666
N1 K1 C5 46.52(11) 5_666 5_666
N1 K1 C5 133.48(11) . 5_666
O1 K1 C5 101.32(7) 5_666 5_666
O1 K1 C5 78.68(7) . 5_666
N2 K1 C5 22.40(11) 5_666 5_666
N2 K1 C5 157.60(11) . 5_666
C4 K1 C5 24.81(12) 5_666 5_666
N1 K1 K1 132.53(6) 5_666 3_646
N1 K1 K1 47.47(5) . 3_646
O1 K1 K1 132.25(5) 5_666 3_646
O1 K1 K1 47.75(5) . 3_646
N2 K1 K1 130.96(5) 5_666 3_646
N2 K1 K1 49.04(5) . 3_646
C4 K1 K1 124.89(5) 5_666 3_646
C5 K1 K1 124.58(5) 5_666 3_646
N1 K1 K1 47.47(6) 5_666 3_656
N1 K1 K1 132.53(5) . 3_656
O1 K1 K1 47.75(5) 5_666 3_656
O1 K1 K1 132.25(5) . 3_656
N2 K1 K1 49.04(5) 5_666 3_656
N2 K1 K1 130.96(5) . 3_656
C4 K1 K1 55.11(5) 5_666 3_656
C5 K1 K1 55.42(5) 5_666 3_656
K1 K1 K1 180.0 3_646 3_656
C10 O1 C13 108.6(4) . .
C10 O1 K1 121.4(2) . .
C13 O1 K1 109.4(2) . .
C10 O1 K1 121.4(2) . 3_646
C13 O1 K1 109.4(2) . 3_646
K1 O1 K1 84.49(9) . 3_646
C5 N2 C6 120.3(4) . .
C5 N2 K1 98.8(2) . .
C6 N2 K1 124.18(19) . .
C5 N2 K1 98.8(2) . 3_646
C6 N2 K1 124.18(19) . 3_646
K1 N2 K1 81.91(10) . 3_646
C1 N1 C4 104.9(4) . .
C1 N1 K1 130.85(17) . 3_646
C4 N1 K1 99.2(2) . 3_646
C1 N1 K1 130.85(17) . .
C4 N1 K1 99.2(2) . .
K1 N1 K1 85.05(11) 3_646 .
N2 C5 C4 124.7(4) . .
N2 C5 K1 58.84(19) . 3_646
C4 C5 K1 76.6(2) . 3_646
N2 C5 H5 124(3) . .
C4 C5 H5 111(3) . .
K1 C5 H5 145.2(4) 3_646 .
N2 C6 C8 116.5(5) . .
N2 C6 C7 106.2(3) . 7_565
C8 C6 C7 110.0(3) . 7_565
N2 C6 C7 106.2(3) . .
C8 C6 C7 110.0(3) . .
C7 C6 C7 107.7(5) 7_565 .
N1 C4 C3 110.3(5) . .
N1 C4 C5 124.0(4) . .
C3 C4 C5 125.7(5) . .
N1 C4 K1 56.66(18) . 3_646
C3 C4 K1 139.60(18) . 3_646
C5 C4 K1 78.6(2) . 3_646
N1 C1 C2 112.4(5) . .
N1 C1 H1 123.8 . .
C2 C1 H1 123.8 . .
C2 C3 C4 106.4(5) . .
C2 C3 H3 126.8 . .
C4 C3 H3 126.8 . .
O1 C13 C12 107.1(5) . .
O1 C13 H13A 110.3 . .
C12 C13 H13A 110.3 . .
O1 C13 H13B 110.3 . .
C12 C13 H13B 110.3 . .
H13A C13 H13B 108.5 . .
C1 C2 C3 105.9(5) . .
C1 C2 H2 127.0 . .
C3 C2 H2 127.0 . .
C11 C12 C13 104.3(5) . .
C11 C12 H12A 110.9 . .
C13 C12 H12A 110.9 . .
C11 C12 H12B 110.9 . .
C13 C12 H12B 110.9 . .
H12A C12 H12B 108.9 . .
C6 C7 H7A 109.5 . .
C6 C7 H7B 109.5 . .
H7A C7 H7B 109.5 . .
C6 C7 H7C 109.5 . .
H7A C7 H7C 109.5 . .
H7B C7 H7C 109.5 . .
C6 C8 H8A 109.5 . .
C6 C8 H8B 109.5 . .
H8A C8 H8B 109.5 . .
C6 C8 H8C 109.5 . .
H8A C8 H8C 109.5 . .
H8B C8 H8C 109.5 . .
C11 C10 O1 108.9(6) . .
C11 C10 H10A 109.9 . .
O1 C10 H10A 109.9 . .
C11 C10 H10B 109.9 . .
O1 C10 H10B 109.9 . .
H10A C10 H10B 108.3 . .
C10 C11 C12 111.0(7) . .
C10 C11 H11A 109.4 . .
C12 C11 H11A 109.4 . .
C10 C11 H11B 109.4 . .
C12 C11 H11B 109.4 . .
H11A C11 H11B 108.0 . .

loop_
_geom_bond_atom_site_label_1
_geom_bond_atom_site_label_2
_geom_bond_distance
_geom_bond_site_symmetry_2
K1 N1 2.806(3) 5_666
K1 N1 2.806(3) .
K1 O1 2.821(3) 5_666
K1 O1 2.821(3) .
K1 N2 2.893(3) 5_666
K1 N2 2.893(3) .
K1 C4 3.315(4) 5_666
K1 C5 3.342(4) 5_666
K1 K1 3.7927(3) 3_646
K1 K1 3.7927(3) 3_656
O1 C10 1.424(7) .
O1 C13 1.439(6) .
O1 K1 2.821(3) 3_646
N2 C5 1.288(6) .
N2 C6 1.479(6) .
N2 K1 2.893(3) 3_646
N1 C1 1.350(6) .
N1 C4 1.375(6) .
N1 K1 2.806(3) 3_646
C5 C4 1.430(7) .
C5 K1 3.342(4) 3_646
C5 H5 1.03(6) .
C6 C8 1.501(8) .
C6 C7 1.536(6) 7_565
C6 C7 1.536(6) .
C4 C3 1.405(7) .
C4 K1 3.315(4) 3_646
C1 C2 1.384(8) .
C1 H1 0.9500 .
C3 C2 1.384(8) .
C3 H3 0.9500 .
C13 C12 1.514(8) .
C13 H13A 0.9900 .
C13 H13B 0.9900 .
C2 H2 0.9500 .
C12 C11 1.445(10) .
C12 H12A 0.9900 .
C12 H12B 0.9900 .
C7 H7A 0.9800 .
C7 H7B 0.9800 .
C7 H7C 0.9800 .
C8 H8A 0.9800 .
C8 H8B 0.9800 .
C8 H8C 0.9800 .
C10 C11 1.395(10) .
C10 H10A 0.9900 .
C10 H10B 0.9900 .
C11 H11A 0.9900 .
C11 H11B 0.9900 .

loop_
_geom_torsion_atom_site_label_1
_geom_torsion_atom_site_label_2
_geom_torsion_atom_site_label_3
_geom_torsion_atom_site_label_4
_geom_torsion
_geom_torsion_site_symmetry_1
_geom_torsion_site_symmetry_4
C6 N2 C5 C4 180.000(1) . .
K1 N2 C5 C4 41.55(7) . .
K1 N2 C5 C4 -41.55(7) 3_646 .
C6 N2 C5 K1 -138.45(7) . 3_646
K1 N2 C5 K1 83.09(15) . 3_646
C5 N2 C6 C8 0.000(1) . .
K1 N2 C6 C8 127.60(19) . .
K1 N2 C6 C8 -127.60(19) 3_646 .
C5 N2 C6 C7 -122.8(3) . 7_565
K1 N2 C6 C7 4.8(4) . 7_565
K1 N2 C6 C7 109.6(3) 3_646 7_565
C5 N2 C6 C7 122.8(3) . .
K1 N2 C6 C7 -109.6(3) . .
K1 N2 C6 C7 -4.8(4) 3_646 .
C1 N1 C4 C3 0.000(1) . .
K1 N1 C4 C3 -136.79(8) 3_646 .
K1 N1 C4 C3 136.79(8) . .
C1 N1 C4 C5 180.000(1) . .
K1 N1 C4 C5 43.21(8) 3_646 .
K1 N1 C4 C5 -43.21(8) . .
C1 N1 C4 K1 136.79(8) . 3_646
K1 N1 C4 K1 -86.42(16) . 3_646
N2 C5 C4 N1 0.000(1) . .
K1 C5 C4 N1 -35.69(3) 3_646 .
N2 C5 C4 C3 180.000(1) . .
K1 C5 C4 C3 144.31(3) 3_646 .
N2 C5 C4 K1 35.69(3) . 3_646
C4 N1 C1 C2 0.000(1) . .
K1 N1 C1 C2 116.7(3) 3_646 .
K1 N1 C1 C2 -116.7(3) . .
N1 C4 C3 C2 0.000(1) . .
C5 C4 C3 C2 180.000(1) . .
K1 C4 C3 C2 -62.0(4) 3_646 .
C10 O1 C13 C12 0.000(1) . .
K1 O1 C13 C12 -134.53(11) . .
K1 O1 C13 C12 134.53(11) 3_646 .
N1 C1 C2 C3 0.000(1) . .
C4 C3 C2 C1 0.000(1) . .
O1 C13 C12 C11 0.000(1) . .
C13 O1 C10 C11 0.000(1) . .
K1 O1 C10 C11 128.1(2) . .
K1 O1 C10 C11 -128.1(2) 3_646 .
O1 C10 C11 C12 0.000(1) . .
C13 C12 C11 C10 0.000(1) . .
